data_2017773
loop_
_publ_author_name
'Chitra, R.'
'Choudhury, R. R.'

_publ_section_title
;
 Single-crystal neutron diffraction investigation on crystals belonging to
 the langasite family: a comparative study
;
_journal_issue 5
_journal_name_full 'Acta Crystallographica Section B'
_journal_page_first 497
_journal_page_last 502
_journal_paper_doi 10.1107/S0108768110031459
_journal_volume 66
_journal_year 2010
_chemical_formula_moiety 'Ga5.34 La3 O14 Si0.36 Ta0.29'
_chemical_formula_sum 'Ga5.34 La3 O14 Si0.36 Ta0.29'
_chemical_formula_weight 1075.12
_chemical_name_common Langatate
_chemical_name_systematic
;
 langtate
;
_space_group_IT_number 150
_symmetry_cell_setting trigonal
_symmetry_space_group_name_Hall 'P 3 2"'
_symmetry_space_group_name_H-M 'P 3 2 1'
_atom_sites_solution_primary direct
_atom_sites_solution_secondary difmap
_audit_creation_method SHELXL-97
_cell_angle_alpha 90.00
_cell_angle_beta 90.00
_cell_angle_gamma 120.00
_cell_formula_units_Z 1
_cell_length_a 8.195(7)
_cell_length_b 8.195(7)
_cell_length_c 5.1180(10)
_cell_measurement_reflns_used 50
_cell_measurement_temperature 300(2)
_cell_measurement_theta_max 44
_cell_measurement_theta_min 4.0
_cell_volume 297.7(4)
_computing_cell_refinement REFINE
_computing_data_collection SCAD
_computing_data_reduction DATRED
_computing_molecular_graphics ORTEP
_computing_publication_material SHELX
_computing_structure_refinement 'SHELXL-97 (Sheldrick, 1997)'
_diffrn_ambient_temperature 300(2)
_diffrn_measured_fraction_theta_full 0.991
_diffrn_measured_fraction_theta_max 0.991
_diffrn_measurement_device_type 'Four circle diffractometer'
_diffrn_measurement_method \t-\2t
_diffrn_radiation_monochromator Cu
_diffrn_radiation_probe neutron
_diffrn_radiation_source 'dhruva reactor'
_diffrn_radiation_type neutron
_diffrn_radiation_wavelength 0.99500
_diffrn_reflns_av_R_equivalents 0.0216
_diffrn_reflns_av_sigmaI/netI 0.0263
_diffrn_reflns_limit_h_max 11
_diffrn_reflns_limit_h_min -11
_diffrn_reflns_limit_k_max 10
_diffrn_reflns_limit_k_min -5
_diffrn_reflns_limit_l_max 7
_diffrn_reflns_limit_l_min -6
_diffrn_reflns_number 461
_diffrn_reflns_theta_full 44.14
_diffrn_reflns_theta_max 44.14
_diffrn_reflns_theta_min 4.02
_diffrn_standards_decay_% <3%
_diffrn_standards_interval_count 25
_diffrn_standards_number 2
_exptl_absorpt_coefficient_mu 0.016
_exptl_absorpt_correction_type integration
_exptl_absorpt_process_details Datred
_exptl_crystal_colour Colourless
_exptl_crystal_density_diffrn 6.000
_exptl_crystal_density_method 'not measured'
_exptl_crystal_description cubic
_exptl_crystal_F_000 148
_exptl_crystal_size_max 3
_exptl_crystal_size_mid 3
_exptl_crystal_size_min 3
_refine_diff_density_max 0.833
_refine_diff_density_min -0.833
_refine_ls_abs_structure_details 'Flack H D (1983), Acta Cryst. A39, 876-881'
_refine_ls_abs_structure_Flack 10(10)
_refine_ls_extinction_coef 2.10(17)
_refine_ls_extinction_expression Fc^*^=kFc[1+0.001xFc^2^\l^3^/sin(2\q)]^-1/4^
_refine_ls_extinction_method SHELXL
_refine_ls_goodness_of_fit_ref 1.136
_refine_ls_matrix_type full
_refine_ls_number_parameters 42
_refine_ls_number_reflns 454
_refine_ls_number_restraints 2
_refine_ls_restrained_S_all 1.134
_refine_ls_R_factor_all 0.0472
_refine_ls_R_factor_gt 0.0451
_refine_ls_shift/su_max 0.012
_refine_ls_shift/su_mean 0.001
_refine_ls_structure_factor_coef Fsqd
_refine_ls_weighting_details 'calc w=1/[\s^2^(Fo^2^)+(0.0939P)^2^+1.5721P] where P=(Fo^2^+2Fc^2^)/3'
_refine_ls_weighting_scheme calc
_refine_ls_wR_factor_gt 0.1304
_refine_ls_wR_factor_ref 0.1339
_reflns_number_gt 440
_reflns_number_total 454
_reflns_threshold_expression >2sigma(I)
_cod_data_source_file bp5031.cif
_cod_data_source_block LGST
_cod_original_sg_symbol_H-M 'P 321'
_cod_database_code 2017773
_cod_database_fobs_code 2017773

loop_
_symmetry_equiv_pos_as_xyz
'x, y, z'
'-y, x-y, z'
'-x+y, -x, z'
'x-y, -y, -z'
'-x, -x+y, -z'
'y, x, -z'

loop_
_atom_site_type_symbol
_atom_site_label
_atom_site_fract_x
_atom_site_fract_y
_atom_site_fract_z
_atom_site_U_iso_or_equiv
_atom_site_adp_type
_atom_site_calc_flag
_atom_site_refinement_flags
_atom_site_occupancy
_atom_site_disorder_assembly
_atom_site_disorder_group
La La 0.4222(3) 0.0000 0.0000 0.0077(6) Uani d S 1 . .
Ga Ga1 0.0000 0.0000 0.0000 0.0104(10) Uani d SP 0.75(3) . .
Ta Ta 0.0000 0.0000 0.0000 0.0104(10) Uani d SP 0.288(12) . .
Ga Ga2 0.7640(3) 0.0000 0.5000 0.0081(6) Uani d S 1 . .
Si Si 0.3333 0.6667 0.5321(6) 0.0067(7) Uani d SP 0.18(2) . .
Ga Ga3 0.3333 0.6667 0.5321(6) 0.0067(7) Uani d SP 0.794(10) . .
O O12D 0.3333 0.6667 0.1873(7) 0.0122(8) Uani d S 1 . .
O O26G 0.4609(3) 0.3108(4) 0.3113(4) 0.0161(6) Uani d . 1 . .
O O36G 0.2211(4) 0.0794(4) 0.7633(4) 0.0171(7) Uani d . 1 . .

loop_
_atom_site_aniso_label
_atom_site_aniso_U_11
_atom_site_aniso_U_22
_atom_site_aniso_U_33
_atom_site_aniso_U_12
_atom_site_aniso_U_13
_atom_site_aniso_U_23
La 0.0108(8) 0.0070(9) 0.0040(8) 0.0035(5) 0.0006(3) 0.0013(6)
Ga1 0.0137(13) 0.0137(13) 0.0038(17) 0.0068(6) 0.000 0.000
Ta 0.0137(13) 0.0137(13) 0.0038(17) 0.0068(6) 0.000 0.000
Ga2 0.0084(8) 0.0089(10) 0.0072(9) 0.0044(5) -0.0027(4) -0.0053(7)
Si 0.0076(9) 0.0076(9) 0.0050(11) 0.0038(4) 0.000 0.000
Ga3 0.0076(9) 0.0076(9) 0.0050(11) 0.0038(4) 0.000 0.000
O12D 0.0122(10) 0.0122(10) 0.0121(16) 0.0061(5) 0.000 0.000
O26G 0.0125(11) 0.0212(12) 0.0144(10) 0.0084(9) 0.0055(8) 0.0086(8)
O36G 0.0200(12) 0.0262(14) 0.0115(11) 0.0165(10) 0.0073(9) 0.0140(8)

loop_
_atom_type_symbol
_atom_type_description
_atom_type_scat_dispersion_real
_atom_type_scat_dispersion_imag
_atom_type_scat_source
La La 0.0000 0.0000 'International Tables Vol C Tables 4.2.6.8 and 6.1.1.4'
Ga Ga 0.0000 0.0000 'International Tables Vol C Tables 4.2.6.8 and 6.1.1.4'
Ta Ta 0.0000 0.0000 'International Tables Vol C Tables 4.2.6.8 and 6.1.1.4'
O O 0.0000 0.0000 'International Tables Vol C Tables 4.2.6.8 and 6.1.1.4'
Si Si 0.0000 0.0000 'International Tables Vol C Tables 4.2.6.8 and 6.1.1.4'

loop_
_geom_angle_atom_site_label_1
_geom_angle_atom_site_label_2
_geom_angle_atom_site_label_3
_geom_angle_site_symmetry_1
_geom_angle_site_symmetry_3
_geom_angle
_geom_angle_publ_flag
O36G La O36G 1_554 4_556 68.20(12) ?
O36G La O26G 1_554 2_655 138.63(10) ?
O36G La O26G 4_556 2_655 107.47(9) ?
O36G La O26G 1_554 5_655 107.47(9) ?
O36G La O26G 4_556 5_655 138.63(10) ?
O26G La O26G 2_655 5_655 101.25(14) ?
O36G La O12D 1_554 4_665 78.62(8) ?
O36G La O12D 4_556 4_665 126.76(9) ?
O26G La O12D 2_655 4_665 72.20(10) ?
O26G La O12D 5_655 4_665 89.90(9) ?
O36G La O12D 1_554 1_545 126.76(9) ?
O36G La O12D 4_556 1_545 78.62(8) ?
O26G La O12D 2_655 1_545 89.90(9) ?
O26G La O12D 5_655 1_545 72.20(10) ?
O12D La O12D 4_665 1_545 151.96(9) ?
O36G La O26G 1_554 4 68.00(9) ?
O36G La O26G 4_556 4 79.93(10) ?
O26G La O26G 2_655 4 153.37(7) ?
O26G La O26G 5_655 4 61.77(11) ?
O12D La O26G 4_665 4 124.52(9) ?
O12D La O26G 1_545 4 66.05(8) ?
O36G La O26G 1_554 . 79.93(10) ?
O36G La O26G 4_556 . 68.00(9) ?
O26G La O26G 2_655 . 61.77(11) ?
O26G La O26G 5_655 . 153.37(7) ?
O12D La O26G 4_665 . 66.05(8) ?
O12D La O26G 1_545 . 124.52(9) ?
O26G La O26G 4 . 141.24(13) ?
O36G La Ga3 1_554 4_666 110.24(8) ?
O36G La Ga3 4_556 4_666 87.82(8) ?
O26G La Ga3 2_655 4_666 30.25(6) ?
O26G La Ga3 5_655 4_666 128.89(9) ?
O12D La Ga3 4_665 4_666 65.72(9) ?
O12D La Ga3 1_545 4_666 108.73(9) ?
O26G La Ga3 4 4_666 167.39(8) ?
O26G La Ga3 . 4_666 31.52(5) ?
O36G La Ga3 1_554 1_544 87.82(8) ?
O36G La Ga3 4_556 1_544 110.24(8) ?
O26G La Ga3 2_655 1_544 128.89(9) ?
O26G La Ga3 5_655 1_544 30.25(6) ?
O12D La Ga3 4_665 1_544 108.73(9) ?
O12D La Ga3 1_545 1_544 65.72(9) ?
O26G La Ga3 4 1_544 31.52(5) ?
O26G La Ga3 . 1_544 167.39(8) ?
Ga3 La Ga3 4_666 1_544 158.56(7) ?
O36G Ga1 O36G 3_554 6_556 165.34(15) ?
O36G Ga1 O36G 3_554 4_556 103.94(17) ?
O36G Ga1 O36G 6_556 4_556 87.07(11) ?
O36G Ga1 O36G 3_554 2_554 87.07(11) ?
O36G Ga1 O36G 6_556 2_554 83.91(14) ?
O36G Ga1 O36G 4_556 2_554 165.34(15) ?
O36G Ga1 O36G 3_554 5_556 83.91(14) ?
O36G Ga1 O36G 6_556 5_556 87.07(11) ?
O36G Ga1 O36G 4_556 5_556 87.07(11) ?
O36G Ga1 O36G 2_554 5_556 103.94(17) ?
O36G Ga1 O36G 3_554 1_554 87.07(11) ?
O36G Ga1 O36G 6_556 1_554 103.94(17) ?
O36G Ga1 O36G 4_556 1_554 83.91(14) ?
O36G Ga1 O36G 2_554 1_554 87.07(11) ?
O36G Ga1 O36G 5_556 1_554 165.34(15) ?
O36G Ga2 O36G 2_655 5_656 134.7(2) ?
O36G Ga2 O26G 2_655 5_656 100.57(12) ?
O36G Ga2 O26G 5_656 5_656 108.50(11) ?
O36G Ga2 O26G 2_655 2_655 108.50(11) ?
O36G Ga2 O26G 5_656 2_655 100.57(12) ?
O26G Ga2 O26G 5_656 2_655 99.0(2) ?
O12D Si O26G . 4_566 116.57(11) ?
O12D Si O26G . 5_666 116.57(11) ?
O26G Si O26G 4_566 5_666 101.53(14) ?
O12D Si O26G . 6_556 116.57(11) ?
O26G Si O26G 4_566 6_556 101.53(14) ?
O26G Si O26G 5_666 6_556 101.53(14) ?
Si O12D La . 2 111.37(7) ?
Si O12D La . 1_565 111.37(7) ?
La O12D La 2 1_565 107.51(8) ?
Si O12D La . 3_665 111.37(7) ?
La O12D La 2 3_665 107.51(8) ?
La O12D La 1_565 3_665 107.51(8) ?
Ga3 O26G Si 4_666 4_666 0.00(17) ?
Ga3 O26G Ga2 4_666 3_665 121.31(15) ?
Si O26G Ga2 4_666 3_665 121.31(15) ?
Ga3 O26G La 4_666 3_665 105.55(12) ?
Si O26G La 4_666 3_665 105.55(12) ?
Ga2 O26G La 3_665 3_665 119.90(13) ?
Ga3 O26G La 4_666 . 91.15(12) ?
Si O26G La 4_666 . 91.15(12) ?
Ga2 O26G La 3_665 . 109.69(13) ?
La O26G La 3_665 . 104.33(9) ?
Ga2 O36G Ta 3_665 1_556 114.09(13) ?
Ga2 O36G Ga1 3_665 1_556 114.09(13) ?
Ta O36G Ga1 1_556 1_556 0.0 ?
Ga2 O36G La 3_665 1_556 139.13(14) ?
Ta O36G La 1_556 1_556 103.95(10) ?
Ga1 O36G La 1_556 1_556 103.95(10) ?

loop_
_geom_bond_atom_site_label_1
_geom_bond_atom_site_label_2
_geom_bond_site_symmetry_2
_geom_bond_distance
_geom_bond_publ_flag
La O36G 1_554 2.384(3) ?
La O36G 4_556 2.384(3) ?
La O26G 2_655 2.479(3) ?
La O26G 5_655 2.479(3) ?
La O12D 4_665 2.631(2) ?
La O12D 1_545 2.631(2) ?
La O26G 4 2.885(3) ?
La O26G . 2.885(3) ?
La Ga3 4_666 3.426(3) ?
La Ga3 1_544 3.426(3) ?
Ga1 O36G 3_554 1.999(3) ?
Ga1 O36G 6_556 1.999(3) ?
Ga1 O36G 4_556 1.999(3) ?
Ga1 O36G 2_554 1.999(3) ?
Ga1 O36G 5_556 1.999(3) ?
Ga1 O36G 1_554 1.999(3) ?
Ga2 O36G 2_655 1.822(3) ?
Ga2 O36G 5_656 1.822(3) ?
Ga2 O26G 5_656 1.891(3) ?
Ga2 O26G 2_655 1.891(3) ?
Si O12D . 1.764(4) ?
Si O26G 4_566 1.792(3) ?
Si O26G 5_666 1.792(3) ?
Si O26G 6_556 1.792(3) ?
O12D La 2 2.631(2) ?
O12D La 1_565 2.631(2) ?
O12D La 3_665 2.631(2) ?
O26G Ga3 4_666 1.792(3) ?
O26G Si 4_666 1.792(3) ?
O26G Ga2 3_665 1.891(3) ?
O26G La 3_665 2.479(3) ?
O36G Ga2 3_665 1.822(3) ?
O36G Ta 1_556 1.999(3) ?
O36G Ga1 1_556 1.999(3) ?
O36G La 1_556 2.384(3) ?
